data_7243843
loop_
_publ_author_name
'Wei, Xiaohui'
'Liang, Xuewu'
'Li, Yazhou'
'Liu, Qi'
'Liu, Xuyi'
'Zhou, Yu'
'Liu, Hong'

_publ_section_title
;
 I2-induced cascade cyclization and dearomatization of indoles for the
 highly efficient synthesis of iodinated and vinylic spiroindolenines
;
_journal_issue 22
_journal_name_full 'Green Chemistry'
_journal_page_first 9165
_journal_page_last 9171
_journal_paper_doi 10.1039/D1GC02713A
_journal_volume 23
_journal_year 2021
_chemical_formula_moiety 'C25 H25 N O4'
_chemical_formula_sum 'C25 H25 N O4'
_chemical_formula_weight 403.46
_space_group_crystal_system monoclinic
_space_group_IT_number 14
_space_group_name_Hall '-P 2yn'
_space_group_name_H-M_alt 'P 1 21/n 1'
_atom_sites_solution_hydrogens geom
_atom_sites_solution_primary dual
_audit_creation_date 2021-05-11
_audit_creation_method
;
Olex2 1.2
(compiled 2018.05.29 svn.r3508 for OlexSys, GUI svn.r5506)
;
_audit_update_record
;
2021-06-23 deposited with the CCDC.	2021-10-18 downloaded from the CCDC.
;
_cell_angle_alpha 90
_cell_angle_beta 98.207(19)
_cell_angle_gamma 90
_cell_formula_units_Z 4
_cell_length_a 9.216(5)
_cell_length_b 21.035(10)
_cell_length_c 10.878(6)
_cell_measurement_reflns_used 2564
_cell_measurement_temperature 170
_cell_measurement_theta_max 24.669
_cell_measurement_theta_min 2.708
_cell_volume 2087.2(19)
_computing_cell_refinement 'SAINT V8.40A (?, 2016)'
_computing_data_reduction 'SAINT V8.40A (?, 2016)'
_computing_molecular_graphics 'Olex2 (Dolomanov et al., 2009)'
_computing_publication_material 'Olex2 (Dolomanov et al., 2009)'
_computing_structure_refinement 'ShelXL (Sheldrick, 2015)'
_computing_structure_solution 'ShelXT (Sheldrick, 2015)'
_diffrn_ambient_temperature 170
_diffrn_measured_fraction_theta_full 0.993
_diffrn_measured_fraction_theta_max 0.984
_diffrn_measurement_device_type 'D8 VENTURE'
_diffrn_measurement_method '\f and \w scans'
_diffrn_radiation_type MoK\a
_diffrn_radiation_wavelength 0.71073
_diffrn_reflns_av_R_equivalents 0.0859
_diffrn_reflns_av_unetI/netI 0.0859
_diffrn_reflns_Laue_measured_fraction_full 0.993
_diffrn_reflns_Laue_measured_fraction_max 0.984
_diffrn_reflns_limit_h_max 10
_diffrn_reflns_limit_h_min -11
_diffrn_reflns_limit_k_max 24
_diffrn_reflns_limit_k_min -26
_diffrn_reflns_limit_l_max 13
_diffrn_reflns_limit_l_min -13
_diffrn_reflns_number 15977
_diffrn_reflns_point_group_measured_fraction_full 0.993
_diffrn_reflns_point_group_measured_fraction_max 0.984
_diffrn_reflns_theta_full 25.242
_diffrn_reflns_theta_max 26.552
_diffrn_reflns_theta_min 1.936
_diffrn_standards_number 0
_exptl_absorpt_coefficient_mu 0.087
_exptl_absorpt_correction_T_max 0.7454
_exptl_absorpt_correction_T_min 0.6168
_exptl_absorpt_correction_type multi-scan
_exptl_absorpt_process_details
'SADABS-2016/2 (Bruker,2016/2) was used for absorption correction. wR2(int) was 0.0966 before and 0.0574 after correction. The Ratio of minimum to maximum transmission is 0.8275. The \l/2 correction factor is Not present.'
_exptl_crystal_colour colourless
_exptl_crystal_colour_primary colourless
_exptl_crystal_density_diffrn 1.284
_exptl_crystal_description block
_exptl_crystal_F_000 856
_exptl_crystal_size_max 0.12
_exptl_crystal_size_mid 0.06
_exptl_crystal_size_min 0.03
_refine_diff_density_max 0.622
_refine_diff_density_min -0.208
_refine_diff_density_rms 0.051
_refine_ls_extinction_method none
_refine_ls_goodness_of_fit_ref 1.007
_refine_ls_hydrogen_treatment constr
_refine_ls_matrix_type full
_refine_ls_number_parameters 274
_refine_ls_number_reflns 4292
_refine_ls_number_restraints 0
_refine_ls_restrained_S_all 1.007
_refine_ls_R_factor_all 0.1381
_refine_ls_R_factor_gt 0.0664
_refine_ls_shift/su_max 0.000
_refine_ls_shift/su_mean 0.000
_refine_ls_structure_factor_coef Fsqd
_refine_ls_weighting_details 'w=1/[\s^2^(Fo^2^)+(0.0664P)^2^+1.1264P] where P=(Fo^2^+2Fc^2^)/3'
_refine_ls_weighting_scheme calc
_refine_ls_wR_factor_gt 0.1388
_refine_ls_wR_factor_ref 0.1799
_reflns_Friedel_coverage 0.000
_reflns_number_gt 2400
_reflns_number_total 4292
_reflns_threshold_expression 'I > 2\s(I)'
_cod_data_source_file d1gc02713a2.cif
_cod_data_source_block 2021600b6_0m
_cod_depositor_comments 'Adding full bibliography for 7243842--7243844.cif.'
_cod_original_cell_volume 2087.3(19)
_cod_database_code 7243843
_shelx_shelxl_version_number 2018/3
_shelx_space_group_comment
;
The symmetry employed for this shelxl refinement is uniquely defined
by the following loop, which should always be used as a source of
symmetry information in preference to the above space-group names.
They are only intended as comments.
;
_shelx_estimated_absorpt_t_max 0.997
_shelx_estimated_absorpt_t_min 0.990
_olex2_refinement_description
;
1. Fixed Uiso
 At 1.2 times of:
  All C(H) groups, All C(H,H) groups
 At 1.5 times of:
  All C(H,H,H) groups
2.a Ternary CH refined with riding coordinates:
 C18(H18)
2.b Secondary CH2 refined with riding coordinates:
 C15(H15A,H15B), C17(H17A,H17B)
2.c Aromatic/amide H refined with riding coordinates:
 C13(H13), C2(H2), C12(H12), C3(H3), C9(H9), C4(H4), C5(H5), C11(H11), C10(H10)
2.d X=CH2 refined with riding coordinates:
 C20(H20A,H20B)
2.e Idealised Me refined as rotating group:
 C22(H22A,H22B,H22C), C21(H21A,H21B,H21C), C25(H25A,H25B,H25C)
;
_olex2_submission_special_instructions 'No special instructions were received'

loop_
_space_group_symop_operation_xyz
'x, y, z'
'-x+1/2, y+1/2, -z+1/2'
'-x, -y, -z'
'x-1/2, -y-1/2, z-1/2'

loop_
_atom_site_label
_atom_site_type_symbol
_atom_site_fract_x
_atom_site_fract_y
_atom_site_fract_z
_atom_site_U_iso_or_equiv
_atom_site_adp_type
_atom_site_occupancy
_atom_site_site_symmetry_order
_atom_site_calc_flag
_atom_site_refinement_flags_posn
_atom_site_refinement_flags_adp
_atom_site_refinement_flags_occupancy
_atom_site_disorder_assembly
_atom_site_disorder_group
O4 O 0.1033(3) 0.50248(10) 0.2202(2) 0.0524(6) Uani 1 1 d . . . . .
O2 O 0.0220(2) 0.36467(11) 0.1388(2) 0.0560(6) Uani 1 1 d . . . . .
O3 O 0.1914(3) 0.45897(11) 0.4017(2) 0.0602(7) Uani 1 1 d . . . . .
O1 O 0.1506(3) 0.39943(12) -0.0051(2) 0.0644(7) Uani 1 1 d . . . . .
N1 N 0.6198(3) 0.26629(11) 0.3906(2) 0.0404(6) Uani 1 1 d . . . . .
C18 C 0.5102(3) 0.41877(13) 0.2691(2) 0.0319(6) Uani 1 1 d . . . . .
H18 H 0.501583 0.442483 0.347394 0.038 Uiso 1 1 calc R . . . .
C7 C 0.5513(3) 0.31796(13) 0.4103(2) 0.0332(7) Uani 1 1 d . . . . .
C15 C 0.3023(3) 0.35133(13) 0.2900(3) 0.0357(7) Uani 1 1 d . . . . .
H15A H 0.278219 0.355053 0.375551 0.043 Uiso 1 1 calc R . . . .
H15B H 0.255606 0.312333 0.251762 0.043 Uiso 1 1 calc R . . . .
C8 C 0.5563(3) 0.34058(13) 0.5390(2) 0.0343(7) Uani 1 1 d . . . . .
C14 C 0.4694(3) 0.34836(12) 0.2922(2) 0.0318(6) Uani 1 1 d . . . . .
C1 C 0.5102(3) 0.30169(12) 0.1969(3) 0.0333(7) Uani 1 1 d . . . . .
C17 C 0.3844(3) 0.44099(14) 0.1730(3) 0.0379(7) Uani 1 1 d . . . . .
H17A H 0.398495 0.426644 0.088850 0.045 Uiso 1 1 calc R . . . .
H17B H 0.376770 0.487938 0.172996 0.045 Uiso 1 1 calc R . . . .
C6 C 0.5966(3) 0.25492(13) 0.2613(3) 0.0377(7) Uani 1 1 d . . . . .
C13 C 0.4702(3) 0.38923(13) 0.5746(3) 0.0396(7) Uani 1 1 d . . . . .
H13 H 0.406199 0.411738 0.513493 0.047 Uiso 1 1 calc R . . . .
C19 C 0.6619(3) 0.43119(13) 0.2393(3) 0.0373(7) Uani 1 1 d . . . . .
C23 C 0.1773(3) 0.45879(14) 0.2913(3) 0.0403(7) Uani 1 1 d . . . . .
C16 C 0.2467(3) 0.41061(13) 0.2124(2) 0.0354(7) Uani 1 1 d . . . . .
C2 C 0.4686(4) 0.29525(14) 0.0703(3) 0.0429(8) Uani 1 1 d . . . . .
H2 H 0.407595 0.326135 0.024946 0.051 Uiso 1 1 calc R . . . .
C24 C 0.1367(4) 0.39261(14) 0.1010(3) 0.0431(8) Uani 1 1 d . . . . .
C12 C 0.4767(4) 0.40528(14) 0.6981(3) 0.0463(8) Uani 1 1 d . . . . .
H12 H 0.415804 0.438329 0.721412 0.056 Uiso 1 1 calc R . . . .
C3 C 0.5177(4) 0.24269(16) 0.0108(3) 0.0510(9) Uani 1 1 d . . . . .
H3 H 0.490590 0.237877 -0.076311 0.061 Uiso 1 1 calc R . . . .
C9 C 0.6514(4) 0.31008(15) 0.6317(3) 0.0459(8) Uani 1 1 d . . . . .
H9 H 0.712891 0.277040 0.609324 0.055 Uiso 1 1 calc R . . . .
C4 C 0.6053(4) 0.19741(16) 0.0762(3) 0.0545(9) Uani 1 1 d . . . . .
H4 H 0.637706 0.161871 0.033640 0.065 Uiso 1 1 calc R . . . .
C5 C 0.6464(4) 0.20303(15) 0.2029(3) 0.0514(9) Uani 1 1 d . . . . .
H5 H 0.707227 0.172060 0.248263 0.062 Uiso 1 1 calc R . . . .
C11 C 0.5697(4) 0.37416(16) 0.7877(3) 0.0543(9) Uani 1 1 d . . . . .
H11 H 0.572922 0.385411 0.872612 0.065 Uiso 1 1 calc R . . . .
C20 C 0.6851(4) 0.45903(15) 0.1357(3) 0.0509(9) Uani 1 1 d . . . . .
H20A H 0.782338 0.468539 0.122134 0.061 Uiso 1 1 calc R . . . .
H20B H 0.604701 0.469658 0.074460 0.061 Uiso 1 1 calc R . . . .
C10 C 0.6583(4) 0.32661(15) 0.7542(3) 0.0566(10) Uani 1 1 d . . . . .
H10 H 0.724165 0.305254 0.815708 0.068 Uiso 1 1 calc R . . . .
C22 C 0.0430(4) 0.55408(15) 0.2840(3) 0.0591(10) Uani 1 1 d . . . . .
H22A H -0.020660 0.580037 0.223854 0.089 Uiso 1 1 calc GR . . . .
H22B H 0.122890 0.580412 0.325787 0.089 Uiso 1 1 calc GR . . . .
H22C H -0.014238 0.536865 0.345650 0.089 Uiso 1 1 calc GR . . . .
C21 C 0.7859(4) 0.41375(18) 0.3379(3) 0.0623(10) Uani 1 1 d . . . . .
H21A H 0.777895 0.437945 0.413670 0.093 Uiso 1 1 calc GR . . . .
H21B H 0.879317 0.423732 0.309081 0.093 Uiso 1 1 calc GR . . . .
H21C H 0.781797 0.368157 0.355651 0.093 Uiso 1 1 calc GR . . . .
C25 C -0.0895(4) 0.3409(2) 0.0417(4) 0.0764(13) Uani 1 1 d . . . . .
H25A H -0.045156 0.310643 -0.010366 0.115 Uiso 1 1 calc GR . . . .
H25B H -0.131827 0.376527 -0.009475 0.115 Uiso 1 1 calc GR . . . .
H25C H -0.166812 0.319645 0.079482 0.115 Uiso 1 1 calc GR . . . .

loop_
_atom_site_aniso_label
_atom_site_aniso_U_11
_atom_site_aniso_U_22
_atom_site_aniso_U_33
_atom_site_aniso_U_23
_atom_site_aniso_U_13
_atom_site_aniso_U_12
O4 0.0593(16) 0.0432(12) 0.0530(14) -0.0014(10) 0.0022(12) 0.0188(11)
O2 0.0342(13) 0.0716(16) 0.0592(15) -0.0200(12) -0.0033(11) -0.0047(12)
O3 0.0693(18) 0.0677(16) 0.0426(14) -0.0062(11) 0.0048(12) 0.0282(13)
O1 0.0666(18) 0.0816(18) 0.0407(14) -0.0032(12) -0.0075(12) 0.0018(14)
N1 0.0444(16) 0.0369(14) 0.0406(15) 0.0019(11) 0.0080(12) 0.0052(12)
C18 0.0293(16) 0.0320(14) 0.0345(15) -0.0002(12) 0.0048(12) -0.0014(12)
C7 0.0350(17) 0.0311(14) 0.0339(16) 0.0016(12) 0.0064(13) 0.0002(13)
C15 0.0323(17) 0.0351(15) 0.0404(17) 0.0016(12) 0.0071(13) -0.0021(13)
C8 0.0389(18) 0.0309(14) 0.0333(15) 0.0026(12) 0.0065(13) -0.0035(13)
C14 0.0328(17) 0.0316(14) 0.0312(15) 0.0010(12) 0.0054(13) 0.0006(12)
C1 0.0339(17) 0.0315(15) 0.0363(16) -0.0026(12) 0.0109(13) -0.0035(13)
C17 0.0415(19) 0.0353(16) 0.0368(16) 0.0035(12) 0.0058(14) -0.0012(14)
C6 0.0410(19) 0.0334(15) 0.0403(17) -0.0022(13) 0.0109(14) 0.0013(14)
C13 0.0439(19) 0.0392(16) 0.0349(16) -0.0003(13) 0.0031(14) -0.0003(14)
C19 0.0381(18) 0.0289(14) 0.0460(18) -0.0014(13) 0.0097(14) -0.0022(13)
C23 0.0306(18) 0.0410(17) 0.047(2) -0.0034(14) -0.0010(14) 0.0015(14)
C16 0.0334(17) 0.0355(15) 0.0365(16) -0.0019(12) 0.0018(13) 0.0006(13)
C2 0.049(2) 0.0420(17) 0.0388(18) -0.0028(13) 0.0101(15) -0.0042(15)
C24 0.038(2) 0.0419(18) 0.047(2) -0.0049(15) -0.0025(16) 0.0081(15)
C12 0.058(2) 0.0382(17) 0.0443(19) -0.0052(14) 0.0142(16) -0.0044(16)
C3 0.061(2) 0.054(2) 0.0414(18) -0.0096(16) 0.0179(17) -0.0058(18)
C9 0.057(2) 0.0404(17) 0.0380(18) 0.0008(14) -0.0026(15) 0.0071(15)
C4 0.068(3) 0.0463(19) 0.055(2) -0.0149(16) 0.0287(19) 0.0005(18)
C5 0.059(2) 0.0444(18) 0.053(2) -0.0036(15) 0.0150(17) 0.0110(17)
C11 0.080(3) 0.048(2) 0.0341(18) -0.0023(15) 0.0068(18) -0.0082(19)
C20 0.047(2) 0.052(2) 0.057(2) 0.0012(16) 0.0168(17) -0.0022(16)
C10 0.078(3) 0.048(2) 0.0388(19) 0.0038(15) -0.0075(18) 0.0028(19)
C22 0.066(3) 0.0399(18) 0.071(2) -0.0084(17) 0.0079(19) 0.0182(17)
C21 0.038(2) 0.072(2) 0.076(3) 0.015(2) 0.0059(18) -0.0040(18)
C25 0.039(2) 0.091(3) 0.093(3) -0.047(2) -0.012(2) -0.004(2)

loop_
_atom_type_symbol
_atom_type_description
_atom_type_scat_dispersion_real
_atom_type_scat_dispersion_imag
_atom_type_scat_source
C C 0.0033 0.0016 'International Tables Vol C Tables 4.2.6.8 and 6.1.1.4'
H H 0.0000 0.0000 'International Tables Vol C Tables 4.2.6.8 and 6.1.1.4'
N N 0.0061 0.0033 'International Tables Vol C Tables 4.2.6.8 and 6.1.1.4'
O O 0.0106 0.0060 'International Tables Vol C Tables 4.2.6.8 and 6.1.1.4'

loop_
_geom_angle_atom_site_label_1
_geom_angle_atom_site_label_2
_geom_angle_atom_site_label_3
_geom_angle
_geom_angle_site_symmetry_1
_geom_angle_site_symmetry_3
_geom_angle_publ_flag
C23 O4 C22 116.3(3) . . ?
C24 O2 C25 116.1(3) . . ?
C7 N1 C6 107.4(2) . . ?
C14 C18 H18 106.7 . . ?
C17 C18 H18 106.7 . . ?
C17 C18 C14 103.0(2) . . ?
C19 C18 H18 106.7 . . ?
C19 C18 C14 117.0(2) . . ?
C19 C18 C17 116.1(2) . . ?
N1 C7 C8 118.7(2) . . ?
N1 C7 C14 114.0(2) . . ?
C8 C7 C14 127.3(2) . . ?
H15A C15 H15B 108.6 . . ?
C14 C15 H15A 110.3 . . ?
C14 C15 H15B 110.3 . . ?
C14 C15 C16 107.1(2) . . ?
C16 C15 H15A 110.3 . . ?
C16 C15 H15B 110.3 . . ?
C13 C8 C7 124.3(3) . . ?
C13 C8 C9 117.6(3) . . ?
C9 C8 C7 118.0(3) . . ?
C7 C14 C18 115.5(2) . . ?
C7 C14 C15 113.7(2) . . ?
C15 C14 C18 102.9(2) . . ?
C1 C14 C18 114.7(2) . . ?
C1 C14 C7 99.3(2) . . ?
C1 C14 C15 111.2(2) . . ?
C6 C1 C14 107.1(2) . . ?
C2 C1 C14 133.2(3) . . ?
C2 C1 C6 119.3(3) . . ?
C18 C17 H17A 110.7 . . ?
C18 C17 H17B 110.7 . . ?
C18 C17 C16 105.1(2) . . ?
H17A C17 H17B 108.8 . . ?
C16 C17 H17A 110.7 . . ?
C16 C17 H17B 110.7 . . ?
C1 C6 N1 112.1(2) . . ?
C5 C6 N1 125.5(3) . . ?
C5 C6 C1 122.3(3) . . ?
C8 C13 H13 119.7 . . ?
C12 C13 C8 120.5(3) . . ?
C12 C13 H13 119.7 . . ?
C20 C19 C18 122.2(3) . . ?
C20 C19 C21 121.5(3) . . ?
C21 C19 C18 116.2(3) . . ?
O4 C23 C16 110.8(3) . . ?
O3 C23 O4 124.0(3) . . ?
O3 C23 C16 125.2(3) . . ?
C17 C16 C15 105.3(2) . . ?
C23 C16 C15 111.1(2) . . ?
C23 C16 C17 108.0(2) . . ?
C24 C16 C15 111.5(2) . . ?
C24 C16 C17 111.5(2) . . ?
C24 C16 C23 109.3(2) . . ?
C1 C2 H2 120.7 . . ?
C1 C2 C3 118.7(3) . . ?
C3 C2 H2 120.7 . . ?
O2 C24 C16 109.6(3) . . ?
O1 C24 O2 123.8(3) . . ?
O1 C24 C16 126.5(3) . . ?
C13 C12 H12 119.6 . . ?
C11 C12 C13 120.8(3) . . ?
C11 C12 H12 119.6 . . ?
C2 C3 H3 119.5 . . ?
C4 C3 C2 121.0(3) . . ?
C4 C3 H3 119.5 . . ?
C8 C9 H9 119.2 . . ?
C10 C9 C8 121.6(3) . . ?
C10 C9 H9 119.2 . . ?
C3 C4 H4 119.6 . . ?
C3 C4 C5 120.9(3) . . ?
C5 C4 H4 119.6 . . ?
C6 C5 C4 117.8(3) . . ?
C6 C5 H5 121.1 . . ?
C4 C5 H5 121.1 . . ?
C12 C11 H11 120.2 . . ?
C12 C11 C10 119.7(3) . . ?
C10 C11 H11 120.2 . . ?
C19 C20 H20A 120.0 . . ?
C19 C20 H20B 120.0 . . ?
H20A C20 H20B 120.0 . . ?
C9 C10 C11 119.8(3) . . ?
C9 C10 H10 120.1 . . ?
C11 C10 H10 120.1 . . ?
O4 C22 H22A 109.5 . . ?
O4 C22 H22B 109.5 . . ?
O4 C22 H22C 109.5 . . ?
H22A C22 H22B 109.5 . . ?
H22A C22 H22C 109.5 . . ?
H22B C22 H22C 109.5 . . ?
C19 C21 H21A 109.5 . . ?
C19 C21 H21B 109.5 . . ?
C19 C21 H21C 109.5 . . ?
H21A C21 H21B 109.5 . . ?
H21A C21 H21C 109.5 . . ?
H21B C21 H21C 109.5 . . ?
O2 C25 H25A 109.5 . . ?
O2 C25 H25B 109.5 . . ?
O2 C25 H25C 109.5 . . ?
H25A C25 H25B 109.5 . . ?
H25A C25 H25C 109.5 . . ?
H25B C25 H25C 109.5 . . ?

loop_
_geom_bond_atom_site_label_1
_geom_bond_atom_site_label_2
_geom_bond_distance
_geom_bond_site_symmetry_2
_geom_bond_publ_flag
O4 C23 1.326(4) . ?
O4 C22 1.442(4) . ?
O2 C24 1.325(4) . ?
O2 C25 1.453(4) . ?
O3 C23 1.189(3) . ?
O1 C24 1.189(4) . ?
N1 C7 1.290(3) . ?
N1 C6 1.413(4) . ?
C18 H18 1.0000 . ?
C18 C14 1.557(4) . ?
C18 C17 1.520(4) . ?
C18 C19 1.502(4) . ?
C7 C8 1.473(4) . ?
C7 C14 1.533(4) . ?
C15 H15A 0.9900 . ?
C15 H15B 0.9900 . ?
C15 C14 1.538(4) . ?
C15 C16 1.552(4) . ?
C8 C13 1.384(4) . ?
C8 C9 1.394(4) . ?
C14 C1 1.513(4) . ?
C1 C6 1.390(4) . ?
C1 C2 1.382(4) . ?
C17 H17A 0.9900 . ?
C17 H17B 0.9900 . ?
C17 C16 1.535(4) . ?
C6 C5 1.374(4) . ?
C13 H13 0.9500 . ?
C13 C12 1.378(4) . ?
C19 C20 1.314(4) . ?
C19 C21 1.498(4) . ?
C23 C16 1.526(4) . ?
C16 C24 1.512(4) . ?
C2 H2 0.9500 . ?
C2 C3 1.390(4) . ?
C12 H12 0.9500 . ?
C12 C11 1.369(5) . ?
C3 H3 0.9500 . ?
C3 C4 1.379(5) . ?
C9 H9 0.9500 . ?
C9 C10 1.370(4) . ?
C4 H4 0.9500 . ?
C4 C5 1.381(5) . ?
C5 H5 0.9500 . ?
C11 H11 0.9500 . ?
C11 C10 1.373(5) . ?
C20 H20A 0.9500 . ?
C20 H20B 0.9500 . ?
C10 H10 0.9500 . ?
C22 H22A 0.9800 . ?
C22 H22B 0.9800 . ?
C22 H22C 0.9800 . ?
C21 H21A 0.9800 . ?
C21 H21B 0.9800 . ?
C21 H21C 0.9800 . ?
C25 H25A 0.9800 . ?
C25 H25B 0.9800 . ?
C25 H25C 0.9800 . ?
